data_7246702
loop_
_publ_author_name
'Gejsn&#x00E6;s-Schaad, Deyanira'
'Meyer, Marco'
'Prescimone, Alessandro'
'Housecroft, Catherine E.'
'Constable, Edwin C.'

_publ_section_title
;
 Introducing intramolecular, interligand arene--alkynyl \p-interactions
 into heteroleptic [Cu(N^N)(P^P)]+ complexes
;
_journal_issue 20
_journal_name_full CrystEngComm
_journal_page_first 3000
_journal_page_last 3012
_journal_paper_doi 10.1039/D3CE00355H
_journal_volume 25
_journal_year 2023
_chemical_formula_moiety 'C50 H40 Cu N2 O P2, F6 P'
_chemical_formula_sum 'C50 H40 Cu F6 N2 O P3'
_chemical_formula_weight 955.29
_space_group_crystal_system triclinic
_space_group_IT_number 2
_space_group_name_Hall '-P 1'
_space_group_name_H-M_alt 'P -1'
_atom_sites_solution_hydrogens geom
_atom_sites_solution_primary dual
_audit_creation_date 2022-09-29
_audit_creation_method
;
Olex2 1.5
(compiled 2022.04.07 svn.rca3783a0 for OlexSys, GUI svn.r6498)
;
_audit_update_record
;
2023-03-08 deposited with the CCDC.	2023-05-01 downloaded from the CCDC.
;
_cell_angle_alpha 98.862(3)
_cell_angle_beta 95.289(3)
_cell_angle_gamma 102.775(3)
_cell_formula_units_Z 2
_cell_length_a 10.8302(4)
_cell_length_b 11.9965(4)
_cell_length_c 17.2894(6)
_cell_measurement_reflns_used 50036
_cell_measurement_temperature 150
_cell_measurement_theta_max 72.57
_cell_measurement_theta_min 3.84
_cell_volume 2145.90(14)
_computing_cell_refinement 'X-Area Recipe 1.37.0.0 (STOE, 2021)'
_computing_data_collection 'X-Area Pilatus3_SV 1.31.186.0 (STOE, 2022)'
_computing_data_reduction
;
X-Area Integrate 2.5.3.0 (STOE, 2021)
X-Area LANA 2.7.5.0 (STOE, 2022)
;
_computing_molecular_graphics 'Olex2 1.5 (Dolomanov et al., 2009)'
_computing_publication_material 'Olex2 1.5 (Dolomanov et al., 2009)'
_computing_structure_refinement 'SHELXL 2018/3 (Sheldrick, 2015)'
_computing_structure_solution 'SHELXT 2018/2 (Sheldrick, 2018)'
_diffrn_ambient_temperature 150
_diffrn_detector 'EIGER2 1M'
_diffrn_detector_area_resol_mean 13.33
_diffrn_measured_fraction_theta_full 0.992
_diffrn_measured_fraction_theta_max 0.978
_diffrn_measurement_details
;
 3640 frames, detector distance = 40 mm
;
_diffrn_measurement_device 'Eulerian 4-circle diffractometer'
_diffrn_measurement_device_type 'STOE STADIVARI Cu'
_diffrn_measurement_method 'rotation method, \w scans'
_diffrn_radiation_collimation '1.2 0.6 mm diameter'
_diffrn_radiation_monochromator 'Graded multilayer mirror'
_diffrn_radiation_polarisn_norm 270
_diffrn_radiation_probe x-ray
_diffrn_radiation_type 'Cu K\a'
_diffrn_radiation_wavelength 1.54186
_diffrn_reflns_av_R_equivalents 0.0525
_diffrn_reflns_av_unetI/netI 0.0360
_diffrn_reflns_Laue_measured_fraction_full 0.992
_diffrn_reflns_Laue_measured_fraction_max 0.978
_diffrn_reflns_limit_h_max 10
_diffrn_reflns_limit_h_min -13
_diffrn_reflns_limit_k_max 14
_diffrn_reflns_limit_k_min -14
_diffrn_reflns_limit_l_max 18
_diffrn_reflns_limit_l_min -21
_diffrn_reflns_number 42991
_diffrn_reflns_point_group_measured_fraction_full 0.992
_diffrn_reflns_point_group_measured_fraction_max 0.978
_diffrn_reflns_theta_full 67.686
_diffrn_reflns_theta_max 72.884
_diffrn_reflns_theta_min 3.841
_diffrn_source 'Axo Cu'
_diffrn_source_current 1.00
_diffrn_source_power 0.050
_diffrn_source_voltage 50
_exptl_absorpt_coefficient_mu 2.355
_exptl_absorpt_correction_T_max 0.1034
_exptl_absorpt_correction_T_min 0.0258
_exptl_absorpt_correction_type multi-scan
_exptl_absorpt_process_details
;
STOE X-Red32, absorption correction by Gaussian integration, analogous to
P. Coppens in: F. R. Ahmed (Editor), "Crystallographic Computing", Munksgaard,
Copenhagen (1970), 255 - 270. Afterwards scaling of reflection intensities was
performed within STOE LANA. J. Koziskova, F. Hahn, J. Richter, J. Kozisek, Acta
Chimica Slovaca, vol. 9, no. 2, 2016, pp. 136 - 140.
Finally a spherical absorption correction was done within STOE LANA.
;
_exptl_crystal_colour yellow
_exptl_crystal_colour_primary yellow
_exptl_crystal_density_diffrn 1.478
_exptl_crystal_density_method 'not measured'
_exptl_crystal_description plate
_exptl_crystal_F_000 980
_exptl_crystal_recrystallization_method 'The material was recrystallised from DCM by slow evaporation'
_exptl_crystal_size_max 0.24
_exptl_crystal_size_mid 0.183
_exptl_crystal_size_min 0.07
_exptl_crystal_size_rad 0.180
_refine_diff_density_max 0.928
_refine_diff_density_min -0.852
_refine_diff_density_rms 0.123
_refine_ls_extinction_coef 0.0037(2)
_refine_ls_extinction_expression Fc^*^=kFc[1+0.001xFc^2^\l^3^/sin(2\q)]^-1/4^
_refine_ls_extinction_method 'SHELXL-2018/3 (Sheldrick 2018)'
_refine_ls_goodness_of_fit_ref 0.950
_refine_ls_hydrogen_treatment constr
_refine_ls_matrix_type full
_refine_ls_number_parameters 569
_refine_ls_number_reflns 8373
_refine_ls_number_restraints 0
_refine_ls_restrained_S_all 0.950
_refine_ls_R_factor_all 0.1150
_refine_ls_R_factor_gt 0.0885
_refine_ls_shift/su_max 0.000
_refine_ls_shift/su_mean 0.000
_refine_ls_structure_factor_coef Fsqd
_refine_ls_weighting_details 'w=1/[\s^2^(Fo^2^)+(0.0300P)^2^+15.0000P] where P=(Fo^2^+2Fc^2^)/3'
_refine_ls_weighting_scheme calc
_refine_ls_wR_factor_gt 0.1749
_refine_ls_wR_factor_ref 0.1998
_reflns_Friedel_coverage 0.000
_reflns_number_gt 6386
_reflns_number_total 8373
_reflns_threshold_expression 'I > 2\s(I)'
_cod_data_source_file d3ce00355h2.cif
_cod_data_source_block scd035_150k
_cod_depositor_comments 'Adding full bibliography for 7246701--7246704.cif.'
_cod_original_cell_volume 2145.90(13)
_cod_database_code 7246702
_shelx_shelxl_version_number 2018/3
_shelx_space_group_comment
;
The symmetry employed for this shelxl refinement is uniquely defined
by the following loop, which should always be used as a source of
symmetry information in preference to the above space-group names.
They are only intended as comments.
;
_shelx_estimated_absorpt_t_max 0.852
_shelx_estimated_absorpt_t_min 0.602
_olex2_refinement_description
;
1. Fixed Uiso
 At 1.2 times of:
  All C(H) groups, All C(H,H) groups
2.a Secondary CH2 refined with riding coordinates:
 C11(H11A,H11B), C12(H12A,H12B)
2.b Aromatic/amide H refined with riding coordinates:
 C34(H34), C32(H32), C25(H25), C46(H46), C24(H24), C47(H47), C29(H29),
 C31(H31), C48(H48), C2(H2), C10(H10), C35(H35), C16(H16), C22(H22), C36(H36),
 C4(H4), C37(H37), C7(H7), C20(H20), C50(H50), C18(H18), C26(H26), C3(H3),
 C17(H17), C30(H30), C9(H9), C8(H8), C40(H40), C23(H23), C49(H49), C19(H19),
 C41(H41), C44(H44), C42(H42), C43(H43)
2.c :
 C14(H14)
;
_olex2_date_sample_data_collection 2022-09-28
_olex2_date_sample_submission 2022-09-28
_olex2_exptl_crystal_mounting_method 'The crystal was mounted on a mylar loop in perfluoroether oil'
_olex2_submission_original_sample_id SCD035_150K
_olex2_submission_special_instructions 'No special instructions were received'
_stoe_detector_distance '40.0 mm'
_stoe_detector_pixelsize_x '0.075 mm'
_stoe_detector_pixelsize_y '0.075 mm'
_stoe_detector_size_x '8.0 cm'
_stoe_detector_size_y '7.7 cm'
_stoe_evaluation_integration_a 5.6
_stoe_evaluation_integration_b -1.0
_stoe_evaluation_integration_ems 0.017
_stoe_evaluation_lana_bis_l_even_max -
_stoe_evaluation_lana_bis_l_odd_max -
_stoe_evaluation_lana_bos_l_even_max 4
_stoe_evaluation_lana_bos_l_odd_max 1
_stoe_evaluation_lana_completeness 97.9
_stoe_evaluation_lana_dxs_max_order 1
_stoe_evaluation_lana_dys_max_order 1
_stoe_evaluation_lana_fs_max_order 3
_stoe_evaluation_lana_max_2theta_available 145.8
_stoe_evaluation_lana_max_2theta_desired 145.8
_stoe_evaluation_lana_mean_redundancy 5.1
_stoe_evaluation_lana_number_refls_after_or 43003
_stoe_evaluation_lana_number_refls_outliers 11058
_stoe_evaluation_lana_number_refls_total 54061
_stoe_evaluation_lana_number_refls_unique 8380
_stoe_evaluation_lana_number_refls_written 43003
_stoe_evaluation_lana_or_c1 0.035
_stoe_evaluation_lana_or_c2 0
_stoe_evaluation_lana_or_c3 0
_stoe_evaluation_lana_or_c4 0.7
_stoe_evaluation_lana_point_group -1
_stoe_evaluation_lana_table
;
#----------------------------------------------------------------------------
2Theta          14.3   29.9   45.5   61.1   76.7   92.3  107.9  123.5  139.1
#----------------------------------------------------------------------------
<Resolution>    5.33   2.85   1.96   1.47   1.24   1.07   0.95   0.88   0.83
N(total)          85    782   2093   6384  11288  11542   8508   8812   4567
<Redundancy>     1.4    2.3    2.8    5.4    7.4    6.5    4.5    4.9    3.8
Complet. [%%]    86.4  100.0  100.0  100.0  100.0   99.8   99.0   98.3   88.7
<I/sigma>      142.6   63.0   34.0   17.3   11.4    8.7    5.5    2.9    1.1
R(int)         0.022  0.038  0.036  0.047  0.044  0.055  0.105  0.233  0.432
#----------------------------------------------------------------------------
;
_stoe_measurement_identifier SCD035_150K
_stoe_measurement_max_exposure_per_frame '6.0 s'
_stoe_measurement_mean_exposure_per_frame '5.9 s'
_stoe_measurement_min_exposure_per_frame '2.0 s'
_stoe_measurement_total_exposure_time '5.9 h'
_stoe_measurement_total_frame_number 3640
_stoe_measurement_total_run_number 34
_stoe_measurement_tube_power '50.0 W'

loop_
_space_group_symop_operation_xyz
'x, y, z'
'-x, -y, -z'

loop_
_atom_site_label
_atom_site_type_symbol
_atom_site_fract_x
_atom_site_fract_y
_atom_site_fract_z
_atom_site_U_iso_or_equiv
_atom_site_adp_type
_atom_site_occupancy
_atom_site_site_symmetry_order
_atom_site_calc_flag
_atom_site_refinement_flags_posn
_atom_site_refinement_flags_adp
_atom_site_refinement_flags_occupancy
_atom_site_disorder_assembly
_atom_site_disorder_group
Cu1 Cu 0.66213(7) 0.68939(7) 0.72243(5) 0.0474(3) Uani 1 1 d . . . . .
P1 P 0.51943(13) 0.75284(13) 0.65042(9) 0.0480(3) Uani 1 1 d . . . . .
P2 P 0.68720(14) 0.78025(13) 0.85129(9) 0.0491(4) Uani 1 1 d . . . . .
P3 P 1.12581(15) 0.26069(15) 0.77603(11) 0.0597(4) Uani 1 1 d . . . . .
F1 F 0.9961(3) 0.2413(3) 0.7182(2) 0.0710(10) Uani 1 1 d . . . . .
O1 O 0.4081(3) 0.6796(3) 0.7888(2) 0.0482(9) Uani 1 1 d . . . . .
F4 F 1.1842(3) 0.1926(3) 0.7068(2) 0.0696(10) Uani 1 1 d . . . . .
F6 F 1.1816(4) 0.3786(3) 0.7461(3) 0.0780(12) Uani 1 1 d . . . . .
F3 F 1.2547(4) 0.2791(4) 0.8329(2) 0.0827(12) Uani 1 1 d . . . . .
F2 F 1.0696(4) 0.1414(4) 0.8033(3) 0.0865(13) Uani 1 1 d . . . . .
N1 N 0.8399(4) 0.6575(4) 0.6979(3) 0.0467(10) Uani 1 1 d . . . . .
N2 N 0.6271(4) 0.5130(4) 0.7247(3) 0.0493(11) Uani 1 1 d . . . . .
F5 F 1.0659(4) 0.3291(4) 0.8422(3) 0.0914(14) Uani 1 1 d . . . . .
C27 C 0.4295(5) 0.8321(5) 0.7142(3) 0.0490(13) Uani 1 1 d . . . . .
C5 C 0.8468(5) 0.5474(5) 0.7042(3) 0.0464(12) Uani 1 1 d . . . . .
C1 C 0.9451(5) 0.7355(5) 0.6891(3) 0.0472(12) Uani 1 1 d . . . . .
C45 C 0.6950(5) 0.9364(5) 0.8733(3) 0.0505(13) Uani 1 1 d . . . . .
C6 C 0.7275(5) 0.4665(5) 0.7122(3) 0.0498(13) Uani 1 1 d . . . . .
C34 C 0.3441(6) 0.6019(5) 0.9020(4) 0.0532(14) Uani 1 1 d . . . . .
H34 H 0.261574 0.568181 0.873578 0.064 Uiso 1 1 calc R U . . .
C33 C 0.4380(5) 0.6660(5) 0.8670(3) 0.0507(13) Uani 1 1 d . . . . .
C28 C 0.3855(5) 0.7884(5) 0.7791(3) 0.0498(13) Uani 1 1 d . . . . .
C32 C 0.4016(5) 0.9381(5) 0.7020(4) 0.0521(13) Uani 1 1 d . . . . .
H32 H 0.429868 0.971394 0.658417 0.063 Uiso 1 1 calc R U . . .
C38 C 0.5622(5) 0.7134(5) 0.9053(3) 0.0512(13) Uani 1 1 d . . . . .
C25 C 0.7291(6) 1.0359(6) 0.5772(4) 0.0595(15) Uani 1 1 d . . . . .
H25 H 0.781842 1.109535 0.601763 0.071 Uiso 1 1 calc R U . . .
C46 C 0.7760(6) 1.0106(5) 0.8359(4) 0.0560(14) Uani 1 1 d . . . . .
H46 H 0.832972 0.980630 0.804576 0.067 Uiso 1 1 calc R U . . .
C24 C 0.7169(6) 1.0019(6) 0.4965(4) 0.0614(16) Uani 1 1 d . . . . .
H24 H 0.762174 1.051520 0.465367 0.074 Uiso 1 1 calc R U . . .
C15 C 0.3903(5) 0.6487(5) 0.5853(3) 0.0501(13) Uani 1 1 d . . . . .
C47 C 0.7765(6) 1.1263(5) 0.8427(4) 0.0565(14) Uani 1 1 d . . . . .
H47 H 0.834123 1.175594 0.817130 0.068 Uiso 1 1 calc R U . . .
C29 C 0.3176(5) 0.8429(5) 0.8298(4) 0.0528(13) Uani 1 1 d . . . . .
H29 H 0.288298 0.809473 0.873103 0.063 Uiso 1 1 calc R U . . .
C31 C 0.3337(6) 0.9943(5) 0.7526(4) 0.0573(15) Uani 1 1 d . . . . .
H31 H 0.315231 1.065243 0.743249 0.069 Uiso 1 1 calc R U . . .
C48 C 0.6926(6) 1.1706(6) 0.8869(4) 0.0569(14) Uani 1 1 d . . . . .
H48 H 0.689834 1.249855 0.890609 0.068 Uiso 1 1 calc R U . . .
C2 C 1.0610(6) 0.7059(5) 0.6860(4) 0.0561(14) Uani 1 1 d . . . . .
H2 H 1.134232 0.761653 0.678702 0.067 Uiso 1 1 calc R U . . .
C10 C 0.5161(5) 0.4434(5) 0.7339(4) 0.0518(13) Uani 1 1 d . . . . .
H10 H 0.445742 0.476848 0.742572 0.062 Uiso 1 1 calc R U . . .
C21 C 0.5848(5) 0.8548(5) 0.5878(4) 0.0518(13) Uani 1 1 d . . . . .
C13 C 0.9749(6) 0.8523(6) 0.5439(4) 0.0583(15) Uani 1 1 d . . . . .
C35 C 0.3716(6) 0.5872(5) 0.9790(4) 0.0596(15) Uani 1 1 d . . . . .
H35 H 0.307889 0.542633 1.003593 0.071 Uiso 1 1 calc R U . . .
C16 C 0.3924(6) 0.5313(5) 0.5680(4) 0.0579(15) Uani 1 1 d . . . . .
H16 H 0.464677 0.506831 0.588141 0.069 Uiso 1 1 calc R U . . .
C22 C 0.5717(6) 0.8221(5) 0.5064(4) 0.0556(14) Uani 1 1 d . . . . .
H22 H 0.517161 0.749615 0.481317 0.067 Uiso 1 1 calc R U . . .
C11 C 0.9321(5) 0.8557(5) 0.6845(4) 0.0544(14) Uani 1 1 d . . . . .
H11A H 0.959460 0.904298 0.737633 0.065 Uiso 1 1 calc R U . . .
H11B H 0.840652 0.852768 0.670153 0.065 Uiso 1 1 calc R U . . .
C36 C 0.4919(6) 0.6376(5) 1.0204(4) 0.0574(15) Uani 1 1 d . . . . .
H36 H 0.509415 0.629841 1.073896 0.069 Uiso 1 1 calc R U . . .
C4 C 0.9610(5) 0.5142(5) 0.7029(4) 0.0555(14) Uani 1 1 d . . . . .
H4 H 0.964758 0.437300 0.708309 0.067 Uiso 1 1 calc R U . . .
C37 C 0.5871(6) 0.6994(5) 0.9839(4) 0.0551(14) Uani 1 1 d . . . . .
H37 H 0.669661 0.732494 1.012516 0.066 Uiso 1 1 calc R U . . .
C7 C 0.7157(6) 0.3478(5) 0.7077(4) 0.0596(15) Uani 1 1 d . . . . .
H7 H 0.786598 0.315560 0.697797 0.071 Uiso 1 1 calc R U . . .
C20 C 0.2850(5) 0.6821(5) 0.5514(4) 0.0539(14) Uani 1 1 d . . . . .
H20 H 0.282854 0.761728 0.560526 0.065 Uiso 1 1 calc R U . . .
C50 C 0.6144(6) 0.9823(5) 0.9200(4) 0.0559(14) Uani 1 1 d . . . . .
H50 H 0.560156 0.934307 0.948123 0.067 Uiso 1 1 calc R U . . .
C18 C 0.1864(6) 0.4850(6) 0.4913(4) 0.0585(15) Uani 1 1 d . . . . .
H18 H 0.115757 0.429177 0.460695 0.070 Uiso 1 1 calc R U . . .
C26 C 0.6643(5) 0.9628(5) 0.6227(4) 0.0532(13) Uani 1 1 d . . . . .
H26 H 0.674117 0.986490 0.678341 0.064 Uiso 1 1 calc R U . . .
C3 C 1.0701(5) 0.5942(6) 0.6937(4) 0.0594(15) Uani 1 1 d . . . . .
H3 H 1.149594 0.573148 0.692700 0.071 Uiso 1 1 calc R U . . .
C39 C 0.8321(6) 0.7587(5) 0.9029(3) 0.0551(14) Uani 1 1 d . . . . .
C17 C 0.2903(6) 0.4499(6) 0.5218(4) 0.0610(16) Uani 1 1 d . . . . .
H17 H 0.292283 0.370240 0.511408 0.073 Uiso 1 1 calc R U . . .
C12 C 1.0085(6) 0.9157(6) 0.6254(4) 0.0583(15) Uani 1 1 d . . . . .
H12A H 0.993576 0.994508 0.627386 0.070 Uiso 1 1 calc R U . . .
H12B H 1.100649 0.924404 0.641777 0.070 Uiso 1 1 calc R U . . .
C30 C 0.2926(6) 0.9475(6) 0.8167(4) 0.0599(15) Uani 1 1 d . . . . .
H30 H 0.247208 0.986997 0.851802 0.072 Uiso 1 1 calc R U . . .
C9 C 0.4993(6) 0.3246(5) 0.7314(4) 0.0580(15) Uani 1 1 d . . . . .
H9 H 0.419864 0.277916 0.739018 0.070 Uiso 1 1 calc R U . . .
C8 C 0.6013(6) 0.2765(5) 0.7174(4) 0.0627(16) Uani 1 1 d . . . . .
H8 H 0.593013 0.195415 0.714506 0.075 Uiso 1 1 calc R U . . .
C40 C 0.8402(6) 0.6432(6) 0.9001(4) 0.0585(15) Uani 1 1 d . . . . .
H40 H 0.768365 0.581832 0.877447 0.070 Uiso 1 1 calc R U . . .
C23 C 0.6392(6) 0.8961(6) 0.4612(4) 0.0610(15) Uani 1 1 d . . . . .
H23 H 0.631074 0.872767 0.405568 0.073 Uiso 1 1 calc R U . . .
C49 C 0.6134(6) 1.0988(5) 0.9254(4) 0.0601(15) Uani 1 1 d . . . . .
H49 H 0.556573 1.129301 0.956554 0.072 Uiso 1 1 calc R U . . .
C19 C 0.1842(6) 0.6016(6) 0.5048(4) 0.0583(15) Uani 1 1 d . . . . .
H19 H 0.113566 0.625875 0.482190 0.070 Uiso 1 1 calc R U . . .
C41 C 0.9511(6) 0.6175(6) 0.9299(4) 0.0619(16) Uani 1 1 d . . . . .
H41 H 0.955762 0.538920 0.927633 0.074 Uiso 1 1 calc R U . . .
C44 C 0.9372(6) 0.8470(6) 0.9348(4) 0.0630(16) Uani 1 1 d . . . . .
H44 H 0.933583 0.925710 0.936255 0.076 Uiso 1 1 calc R U . . .
C42 C 1.0552(6) 0.7067(6) 0.9629(4) 0.0689(18) Uani 1 1 d . . . . .
H42 H 1.131561 0.689790 0.984317 0.083 Uiso 1 1 calc R U . . .
C14 C 0.9484(7) 0.8045(6) 0.4780(5) 0.0696(18) Uani 1 1 d . . . . .
H14 H 0.926821 0.765675 0.424612 0.084 Uiso 1 1 calc R U . . .
C43 C 1.0482(6) 0.8208(6) 0.9648(4) 0.0698(18) Uani 1 1 d . . . . .
H43 H 1.120504 0.881914 0.986978 0.084 Uiso 1 1 calc R U . . .

loop_
_atom_site_aniso_label
_atom_site_aniso_U_11
_atom_site_aniso_U_22
_atom_site_aniso_U_33
_atom_site_aniso_U_23
_atom_site_aniso_U_13
_atom_site_aniso_U_12
Cu1 0.0379(4) 0.0502(5) 0.0550(5) 0.0099(4) 0.0037(3) 0.0131(3)
P1 0.0398(7) 0.0505(8) 0.0548(8) 0.0118(6) 0.0011(6) 0.0135(6)
P2 0.0414(7) 0.0537(8) 0.0525(8) 0.0078(6) 0.0041(6) 0.0141(6)
P3 0.0455(8) 0.0608(9) 0.0737(11) 0.0131(8) 0.0064(7) 0.0147(7)
F1 0.0417(18) 0.077(2) 0.094(3) 0.014(2) -0.0030(18) 0.0197(17)
O1 0.042(2) 0.048(2) 0.058(2) 0.0124(17) 0.0075(17) 0.0150(16)
F4 0.055(2) 0.072(2) 0.084(3) 0.007(2) 0.0068(19) 0.0270(18)
F6 0.059(2) 0.056(2) 0.121(3) 0.026(2) 0.016(2) 0.0087(17)
F3 0.053(2) 0.116(3) 0.074(3) 0.016(2) -0.0057(19) 0.017(2)
F2 0.070(3) 0.075(3) 0.124(4) 0.046(3) 0.020(2) 0.016(2)
N1 0.033(2) 0.051(3) 0.058(3) 0.010(2) 0.0025(19) 0.0129(19)
N2 0.035(2) 0.054(3) 0.058(3) 0.009(2) 0.003(2) 0.010(2)
F5 0.075(3) 0.101(3) 0.097(3) -0.004(3) 0.027(2) 0.027(2)
C27 0.040(3) 0.049(3) 0.058(3) 0.014(3) 0.000(2) 0.011(2)
C5 0.037(3) 0.048(3) 0.055(3) 0.011(2) 0.004(2) 0.011(2)
C1 0.027(2) 0.056(3) 0.059(3) 0.013(3) 0.008(2) 0.007(2)
C45 0.035(3) 0.060(3) 0.055(3) 0.012(3) 0.002(2) 0.008(2)
C6 0.038(3) 0.056(3) 0.055(3) 0.012(3) 0.003(2) 0.011(2)
C34 0.045(3) 0.056(3) 0.064(4) 0.017(3) 0.016(3) 0.014(3)
C33 0.049(3) 0.054(3) 0.052(3) 0.012(3) 0.004(3) 0.016(3)
C28 0.049(3) 0.046(3) 0.056(3) 0.011(2) 0.002(3) 0.015(2)
C32 0.042(3) 0.053(3) 0.061(3) 0.011(3) 0.003(3) 0.011(2)
C38 0.047(3) 0.052(3) 0.056(3) 0.008(3) 0.002(3) 0.019(3)
C25 0.047(3) 0.057(3) 0.076(4) 0.022(3) 0.007(3) 0.007(3)
C46 0.053(3) 0.051(3) 0.066(4) 0.007(3) 0.012(3) 0.018(3)
C24 0.053(3) 0.061(4) 0.076(4) 0.026(3) 0.013(3) 0.015(3)
C15 0.042(3) 0.055(3) 0.057(3) 0.016(3) 0.009(2) 0.015(2)
C47 0.051(3) 0.055(3) 0.066(4) 0.013(3) 0.014(3) 0.014(3)
C29 0.046(3) 0.057(3) 0.058(3) 0.008(3) 0.010(3) 0.020(3)
C31 0.050(3) 0.054(3) 0.071(4) 0.011(3) 0.003(3) 0.019(3)
C48 0.054(3) 0.055(3) 0.063(4) 0.012(3) 0.007(3) 0.016(3)
C2 0.043(3) 0.056(3) 0.069(4) 0.012(3) 0.005(3) 0.013(3)
C10 0.044(3) 0.045(3) 0.065(4) 0.011(3) 0.009(3) 0.007(2)
C21 0.040(3) 0.054(3) 0.060(3) 0.010(3) 0.001(3) 0.012(2)
C13 0.053(3) 0.059(4) 0.064(4) 0.014(3) 0.006(3) 0.013(3)
C35 0.065(4) 0.054(3) 0.070(4) 0.020(3) 0.024(3) 0.023(3)
C16 0.052(3) 0.060(4) 0.064(4) 0.013(3) 0.006(3) 0.019(3)
C22 0.049(3) 0.056(3) 0.063(4) 0.012(3) 0.006(3) 0.015(3)
C11 0.044(3) 0.053(3) 0.066(4) 0.010(3) 0.008(3) 0.010(3)
C36 0.061(4) 0.062(4) 0.057(3) 0.016(3) 0.012(3) 0.026(3)
C4 0.039(3) 0.057(3) 0.072(4) 0.016(3) 0.004(3) 0.014(3)
C37 0.053(3) 0.062(4) 0.054(3) 0.010(3) 0.009(3) 0.020(3)
C7 0.049(3) 0.052(3) 0.082(4) 0.016(3) 0.010(3) 0.017(3)
C20 0.042(3) 0.052(3) 0.066(4) 0.009(3) -0.001(3) 0.012(2)
C50 0.052(3) 0.055(3) 0.066(4) 0.014(3) 0.016(3) 0.017(3)
C18 0.046(3) 0.062(4) 0.062(4) 0.004(3) 0.001(3) 0.007(3)
C26 0.043(3) 0.054(3) 0.062(4) 0.012(3) 0.002(3) 0.013(3)
C3 0.037(3) 0.069(4) 0.076(4) 0.015(3) 0.008(3) 0.018(3)
C39 0.052(3) 0.057(3) 0.052(3) 0.002(3) 0.001(3) 0.009(3)
C17 0.050(3) 0.052(3) 0.073(4) 0.001(3) -0.005(3) 0.008(3)
C12 0.047(3) 0.061(4) 0.069(4) 0.018(3) 0.014(3) 0.011(3)
C30 0.054(3) 0.061(4) 0.069(4) 0.009(3) 0.009(3) 0.026(3)
C9 0.047(3) 0.058(3) 0.071(4) 0.016(3) 0.010(3) 0.013(3)
C8 0.056(4) 0.048(3) 0.087(5) 0.019(3) 0.008(3) 0.014(3)
C40 0.055(3) 0.059(4) 0.062(4) 0.010(3) -0.001(3) 0.017(3)
C23 0.061(4) 0.065(4) 0.059(4) 0.019(3) 0.008(3) 0.014(3)
C49 0.057(4) 0.055(3) 0.074(4) 0.012(3) 0.022(3) 0.020(3)
C19 0.043(3) 0.064(4) 0.063(4) 0.006(3) -0.005(3) 0.012(3)
C41 0.056(4) 0.068(4) 0.064(4) 0.009(3) -0.005(3) 0.028(3)
C44 0.050(3) 0.060(4) 0.075(4) 0.003(3) -0.004(3) 0.016(3)
C42 0.051(4) 0.080(5) 0.076(4) 0.008(4) -0.008(3) 0.027(3)
C14 0.064(4) 0.070(4) 0.077(5) 0.022(4) 0.010(4) 0.014(3)
C43 0.045(3) 0.073(4) 0.087(5) 0.003(4) -0.010(3) 0.017(3)

loop_
_atom_type_symbol
_atom_type_description
_atom_type_scat_dispersion_real
_atom_type_scat_dispersion_imag
_atom_type_scat_source
C C 0.0181 0.0091 'International Tables Vol C Tables 4.2.6.8 and 6.1.1.4'
H H 0.0000 0.0000 'International Tables Vol C Tables 4.2.6.8 and 6.1.1.4'
Cu Cu -1.9646 0.5888 'International Tables Vol C Tables 4.2.6.8 and 6.1.1.4'
F F 0.0727 0.0534 'International Tables Vol C Tables 4.2.6.8 and 6.1.1.4'
N N 0.0311 0.0180 'International Tables Vol C Tables 4.2.6.8 and 6.1.1.4'
O O 0.0492 0.0322 'International Tables Vol C Tables 4.2.6.8 and 6.1.1.4'
P P 0.2955 0.4335 'International Tables Vol C Tables 4.2.6.8 and 6.1.1.4'

loop_
_exptl_crystal_face_index_h
_exptl_crystal_face_index_k
_exptl_crystal_face_index_l
_exptl_crystal_face_perp_dist
-6 5 30 0.2671
-1 -10 -3 0.4622
5 24 -30 0.3524
4 -15 11 0.2953
-13 0 -30 0.6079
-3 30 17 0.3124
-1 2 -30 0.3389
5 -1 15 0.7107
-2 15 -11 0.3068
-1 -3 5 0.3604
7 -6 -15 0.3840

loop_
_geom_angle_atom_site_label_1
_geom_angle_atom_site_label_2
_geom_angle_atom_site_label_3
_geom_angle
_geom_angle_site_symmetry_1
_geom_angle_site_symmetry_3
_geom_angle_publ_flag
P1 Cu1 P2 109.95(6) . . ?
N1 Cu1 P1 130.47(14) . . ?
N1 Cu1 P2 107.61(13) . . ?
N2 Cu1 P1 118.15(13) . . ?
N2 Cu1 P2 106.00(14) . . ?
N2 Cu1 N1 79.81(18) . . ?
C27 P1 Cu1 110.68(19) . . ?
C15 P1 Cu1 119.52(19) . . ?
C15 P1 C27 100.8(3) . . ?
C15 P1 C21 103.8(3) . . ?
C21 P1 Cu1 115.78(19) . . ?
C21 P1 C27 104.3(3) . . ?
C45 P2 Cu1 119.2(2) . . ?
C38 P2 Cu1 112.3(2) . . ?
C38 P2 C45 105.0(3) . . ?
C39 P2 Cu1 109.1(2) . . ?
C39 P2 C45 106.7(3) . . ?
C39 P2 C38 103.2(3) . . ?
F1 P3 F4 89.7(2) . . ?
F6 P3 F1 90.1(2) . . ?
F6 P3 F4 88.9(2) . . ?
F3 P3 F1 179.5(3) . . ?
F3 P3 F4 89.8(2) . . ?
F3 P3 F6 90.1(2) . . ?
F3 P3 F2 90.8(2) . . ?
F2 P3 F1 89.1(2) . . ?
F2 P3 F4 89.8(2) . . ?
F2 P3 F6 178.4(3) . . ?
F5 P3 F1 88.8(2) . . ?
F5 P3 F4 178.3(3) . . ?
F5 P3 F6 90.2(3) . . ?
F5 P3 F3 91.7(3) . . ?
F5 P3 F2 91.1(3) . . ?
C33 O1 C28 115.8(4) . . ?
C5 N1 Cu1 112.0(3) . . ?
C1 N1 Cu1 127.4(4) . . ?
C1 N1 C5 119.8(4) . . ?
C6 N2 Cu1 114.2(4) . . ?
C10 N2 Cu1 126.7(4) . . ?
C10 N2 C6 119.1(5) . . ?
C28 C27 P1 119.8(4) . . ?
C28 C27 C32 116.6(5) . . ?
C32 C27 P1 123.7(4) . . ?
N1 C5 C6 116.7(5) . . ?
N1 C5 C4 121.2(5) . . ?
C4 C5 C6 122.1(5) . . ?
N1 C1 C2 121.1(5) . . ?
N1 C1 C11 117.3(5) . . ?
C2 C1 C11 121.6(5) . . ?
C46 C45 P2 118.8(4) . . ?
C46 C45 C50 118.2(6) . . ?
C50 C45 P2 122.7(4) . . ?
N2 C6 C5 116.4(5) . . ?
N2 C6 C7 120.5(5) . . ?
C7 C6 C5 123.1(5) . . ?
C33 C34 H34 120.4 . . ?
C33 C34 C35 119.2(6) . . ?
C35 C34 H34 120.4 . . ?
C34 C33 O1 118.2(5) . . ?
C34 C33 C38 122.5(6) . . ?
C38 C33 O1 119.2(5) . . ?
C27 C28 O1 116.4(5) . . ?
C29 C28 O1 120.4(5) . . ?
C29 C28 C27 123.2(5) . . ?
C27 C32 H32 119.5 . . ?
C31 C32 C27 121.0(6) . . ?
C31 C32 H32 119.5 . . ?
C33 C38 P2 120.2(4) . . ?
C33 C38 C37 117.2(6) . . ?
C37 C38 P2 122.4(4) . . ?
C24 C25 H25 120.0 . . ?
C24 C25 C26 120.0(6) . . ?
C26 C25 H25 120.0 . . ?
C45 C46 H46 119.0 . . ?
C47 C46 C45 121.9(6) . . ?
C47 C46 H46 119.0 . . ?
C25 C24 H24 120.1 . . ?
C23 C24 C25 119.8(6) . . ?
C23 C24 H24 120.1 . . ?
C16 C15 P1 120.7(4) . . ?
C20 C15 P1 121.5(5) . . ?
C20 C15 C16 117.7(6) . . ?
C46 C47 H47 120.2 . . ?
C46 C47 C48 119.6(6) . . ?
C48 C47 H47 120.2 . . ?
C28 C29 H29 120.5 . . ?
C28 C29 C30 119.0(6) . . ?
C30 C29 H29 120.5 . . ?
C32 C31 H31 119.9 . . ?
C30 C31 C32 120.3(6) . . ?
C30 C31 H31 119.9 . . ?
C47 C48 H48 120.4 . . ?
C49 C48 C47 119.1(6) . . ?
C49 C48 H48 120.4 . . ?
C1 C2 H2 120.1 . . ?
C1 C2 C3 119.8(6) . . ?
C3 C2 H2 120.1 . . ?
N2 C10 H10 118.5 . . ?
N2 C10 C9 123.0(5) . . ?
C9 C10 H10 118.5 . . ?
C22 C21 P1 121.4(5) . . ?
C22 C21 C26 118.5(6) . . ?
C26 C21 P1 119.5(5) . . ?
C14 C13 C12 178.2(7) . . ?
C34 C35 H35 120.0 . . ?
C34 C35 C36 120.0(6) . . ?
C36 C35 H35 120.0 . . ?
C15 C16 H16 119.5 . . ?
C17 C16 C15 121.0(6) . . ?
C17 C16 H16 119.5 . . ?
C21 C22 H22 120.0 . . ?
C21 C22 C23 119.9(6) . . ?
C23 C22 H22 120.0 . . ?
C1 C11 H11A 108.4 . . ?
C1 C11 H11B 108.4 . . ?
C1 C11 C12 115.5(5) . . ?
H11A C11 H11B 107.5 . . ?
C12 C11 H11A 108.4 . . ?
C12 C11 H11B 108.4 . . ?
C35 C36 H36 119.8 . . ?
C35 C36 C37 120.4(6) . . ?
C37 C36 H36 119.8 . . ?
C5 C4 H4 120.3 . . ?
C5 C4 C3 119.3(6) . . ?
C3 C4 H4 120.3 . . ?
C38 C37 H37 119.7 . . ?
C36 C37 C38 120.6(6) . . ?
C36 C37 H37 119.7 . . ?
C6 C7 H7 119.9 . . ?
C8 C7 C6 120.2(6) . . ?
C8 C7 H7 119.9 . . ?
C15 C20 H20 119.4 . . ?
C19 C20 C15 121.3(6) . . ?
C19 C20 H20 119.4 . . ?
C45 C50 H50 120.2 . . ?
C45 C50 C49 119.7(6) . . ?
C49 C50 H50 120.2 . . ?
C17 C18 H18 119.8 . . ?
C17 C18 C19 120.3(6) . . ?
C19 C18 H18 119.8 . . ?
C25 C26 C21 121.1(6) . . ?
C25 C26 H26 119.5 . . ?
C21 C26 H26 119.5 . . ?
C2 C3 H3 120.6 . . ?
C4 C3 C2 118.7(5) . . ?
C4 C3 H3 120.6 . . ?
C40 C39 P2 116.2(4) . . ?
C44 C39 P2 124.1(5) . . ?
C44 C39 C40 119.2(6) . . ?
C16 C17 H17 120.1 . . ?
C18 C17 C16 119.8(6) . . ?
C18 C17 H17 120.1 . . ?
C13 C12 C11 113.5(5) . . ?
C13 C12 H12A 108.9 . . ?
C13 C12 H12B 108.9 . . ?
C11 C12 H12A 108.9 . . ?
C11 C12 H12B 108.9 . . ?
H12A C12 H12B 107.7 . . ?
C29 C30 H30 120.0 . . ?
C31 C30 C29 120.0(6) . . ?
C31 C30 H30 120.0 . . ?
C10 C9 H9 121.0 . . ?
C8 C9 C10 118.1(6) . . ?
C8 C9 H9 121.0 . . ?
C7 C8 H8 120.4 . . ?
C9 C8 C7 119.1(6) . . ?
C9 C8 H8 120.4 . . ?
C39 C40 H40 119.6 . . ?
C41 C40 C39 120.8(6) . . ?
C41 C40 H40 119.6 . . ?
C24 C23 C22 120.7(6) . . ?
C24 C23 H23 119.6 . . ?
C22 C23 H23 119.6 . . ?
C48 C49 C50 121.5(6) . . ?
C48 C49 H49 119.3 . . ?
C50 C49 H49 119.3 . . ?
C20 C19 C18 119.8(6) . . ?
C20 C19 H19 120.1 . . ?
C18 C19 H19 120.1 . . ?
C40 C41 H41 120.2 . . ?
C40 C41 C42 119.5(6) . . ?
C42 C41 H41 120.2 . . ?
C39 C44 H44 120.1 . . ?
C39 C44 C43 119.7(6) . . ?
C43 C44 H44 120.1 . . ?
C41 C42 H42 120.1 . . ?
C41 C42 C43 119.8(6) . . ?
C43 C42 H42 120.1 . . ?
C13 C14 H14 180.0 . . ?
C44 C43 H43 119.6 . . ?
C42 C43 C44 120.9(6) . . ?
C42 C43 H43 119.6 . . ?

loop_
_geom_bond_atom_site_label_1
_geom_bond_atom_site_label_2
_geom_bond_distance
_geom_bond_site_symmetry_2
_geom_bond_publ_flag
Cu1 P1 2.2306(16) . ?
Cu1 P2 2.2879(17) . ?
Cu1 N1 2.111(4) . ?
Cu1 N2 2.073(5) . ?
P1 C27 1.832(6) . ?
P1 C15 1.813(6) . ?
P1 C21 1.825(6) . ?
P2 C45 1.835(6) . ?
P2 C38 1.825(6) . ?
P2 C39 1.822(6) . ?
P3 F1 1.597(4) . ?
P3 F4 1.602(4) . ?
P3 F6 1.593(4) . ?
P3 F3 1.584(4) . ?
P3 F2 1.586(4) . ?
P3 F5 1.576(4) . ?
O1 C33 1.403(7) . ?
O1 C28 1.412(6) . ?
N1 C5 1.360(7) . ?
N1 C1 1.343(6) . ?
N2 C6 1.347(7) . ?
N2 C10 1.342(7) . ?
C27 C28 1.389(8) . ?
C27 C32 1.412(8) . ?
C5 C6 1.466(7) . ?
C5 C4 1.382(7) . ?
C1 C2 1.381(7) . ?
C1 C11 1.493(8) . ?
C45 C46 1.385(8) . ?
C45 C50 1.386(8) . ?
C6 C7 1.390(8) . ?
C34 H34 0.9500 . ?
C34 C33 1.379(8) . ?
C34 C35 1.384(9) . ?
C33 C38 1.397(8) . ?
C28 C29 1.376(8) . ?
C32 H32 0.9500 . ?
C32 C31 1.384(8) . ?
C38 C37 1.405(8) . ?
C25 H25 0.9500 . ?
C25 C24 1.378(9) . ?
C25 C26 1.385(8) . ?
C46 H46 0.9500 . ?
C46 C47 1.374(8) . ?
C24 H24 0.9500 . ?
C24 C23 1.374(9) . ?
C15 C16 1.400(8) . ?
C15 C20 1.398(7) . ?
C47 H47 0.9500 . ?
C47 C48 1.382(8) . ?
C29 H29 0.9500 . ?
C29 C30 1.388(8) . ?
C31 H31 0.9500 . ?
C31 C30 1.384(9) . ?
C48 H48 0.9500 . ?
C48 C49 1.370(8) . ?
C2 H2 0.9500 . ?
C2 C3 1.390(8) . ?
C10 H10 0.9500 . ?
C10 C9 1.389(8) . ?
C21 C22 1.387(8) . ?
C21 C26 1.398(8) . ?
C13 C12 1.466(9) . ?
C13 C14 1.173(9) . ?
C35 H35 0.9500 . ?
C35 C36 1.386(9) . ?
C16 H16 0.9500 . ?
C16 C17 1.390(8) . ?
C22 H22 0.9500 . ?
C22 C23 1.402(8) . ?
C11 H11A 0.9900 . ?
C11 H11B 0.9900 . ?
C11 C12 1.537(8) . ?
C36 H36 0.9500 . ?
C36 C37 1.392(8) . ?
C4 H4 0.9500 . ?
C4 C3 1.387(8) . ?
C37 H37 0.9500 . ?
C7 H7 0.9500 . ?
C7 C8 1.382(8) . ?
C20 H20 0.9500 . ?
C20 C19 1.380(8) . ?
C50 H50 0.9500 . ?
C50 C49 1.388(8) . ?
C18 H18 0.9500 . ?
C18 C17 1.375(8) . ?
C18 C19 1.388(9) . ?
C26 H26 0.9500 . ?
C3 H3 0.9500 . ?
C39 C40 1.401(8) . ?
C39 C44 1.376(8) . ?
C17 H17 0.9500 . ?
C12 H12A 0.9900 . ?
C12 H12B 0.9900 . ?
C30 H30 0.9500 . ?
C9 H9 0.9500 . ?
C9 C8 1.378(8) . ?
C8 H8 0.9500 . ?
C40 H40 0.9500 . ?
C40 C41 1.379(8) . ?
C23 H23 0.9500 . ?
C49 H49 0.9500 . ?
C19 H19 0.9500 . ?
C41 H41 0.9500 . ?
C41 C42 1.379(9) . ?
C44 H44 0.9500 . ?
C44 C43 1.384(8) . ?
C42 H42 0.9500 . ?
C42 C43 1.383(9) . ?
C14 H14 0.9500 . ?
C43 H43 0.9500 . ?

loop_
_geom_torsion_atom_site_label_1
_geom_torsion_atom_site_label_2
_geom_torsion_atom_site_label_3
_geom_torsion_atom_site_label_4
_geom_torsion
_geom_torsion_site_symmetry_1
_geom_torsion_site_symmetry_2
_geom_torsion_site_symmetry_3
_geom_torsion_site_symmetry_4
_geom_torsion_publ_flag
Cu1 P1 C27 C28 -43.4(5) . . . . ?
Cu1 P1 C27 C32 136.2(4) . . . . ?
Cu1 P1 C15 C16 -12.4(6) . . . . ?
Cu1 P1 C15 C20 166.9(4) . . . . ?
Cu1 P1 C21 C22 108.0(5) . . . . ?
Cu1 P1 C21 C26 -63.2(5) . . . . ?
Cu1 P2 C45 C46 -48.6(5) . . . . ?
Cu1 P2 C45 C50 125.0(5) . . . . ?
Cu1 P2 C38 C33 -34.2(5) . . . . ?
Cu1 P2 C38 C37 141.0(4) . . . . ?
Cu1 P2 C39 C40 -55.8(5) . . . . ?
Cu1 P2 C39 C44 115.8(5) . . . . ?
Cu1 N1 C5 C6 10.5(6) . . . . ?
Cu1 N1 C5 C4 -169.6(5) . . . . ?
Cu1 N1 C1 C2 169.2(4) . . . . ?
Cu1 N1 C1 C11 -9.4(8) . . . . ?
Cu1 N2 C6 C5 3.8(6) . . . . ?
Cu1 N2 C6 C7 -176.3(5) . . . . ?
Cu1 N2 C10 C9 177.2(5) . . . . ?
P1 C27 C28 O1 -3.4(7) . . . . ?
P1 C27 C28 C29 179.9(5) . . . . ?
P1 C27 C32 C31 -179.7(5) . . . . ?
P1 C15 C16 C17 176.2(5) . . . . ?
P1 C15 C20 C19 -176.9(5) . . . . ?
P1 C21 C22 C23 -170.3(5) . . . . ?
P1 C21 C26 C25 171.4(5) . . . . ?
P2 C45 C46 C47 172.6(5) . . . . ?
P2 C45 C50 C49 -171.1(5) . . . . ?
P2 C38 C37 C36 -173.4(5) . . . . ?
P2 C39 C40 C41 173.0(5) . . . . ?
P2 C39 C44 C43 -172.5(5) . . . . ?
O1 C33 C38 P2 -5.7(7) . . . . ?
O1 C33 C38 C37 178.9(5) . . . . ?
O1 C28 C29 C30 -177.4(5) . . . . ?
N1 C5 C6 N2 -9.8(8) . . . . ?
N1 C5 C6 C7 170.3(6) . . . . ?
N1 C5 C4 C3 -1.1(9) . . . . ?
N1 C1 C2 C3 -1.2(9) . . . . ?
N1 C1 C11 C12 -141.5(5) . . . . ?
N2 C6 C7 C8 -1.2(10) . . . . ?
N2 C10 C9 C8 -1.1(10) . . . . ?
C27 P1 C15 C16 -133.8(5) . . . . ?
C27 P1 C15 C20 45.5(5) . . . . ?
C27 P1 C21 C22 -130.2(5) . . . . ?
C27 P1 C21 C26 58.6(5) . . . . ?
C27 C28 C29 C30 -0.8(9) . . . . ?
C27 C32 C31 C30 0.5(9) . . . . ?
C5 N1 C1 C2 0.2(9) . . . . ?
C5 N1 C1 C11 -178.5(5) . . . . ?
C5 C6 C7 C8 178.6(6) . . . . ?
C5 C4 C3 C2 0.0(10) . . . . ?
C1 N1 C5 C6 -178.9(5) . . . . ?
C1 N1 C5 C4 1.0(8) . . . . ?
C1 C2 C3 C4 1.1(10) . . . . ?
C1 C11 C12 C13 58.9(7) . . . . ?
C45 P2 C38 C33 96.8(5) . . . . ?
C45 P2 C38 C37 -88.0(5) . . . . ?
C45 P2 C39 C40 174.2(5) . . . . ?
C45 P2 C39 C44 -14.2(6) . . . . ?
C45 C46 C47 C48 -1.1(10) . . . . ?
C45 C50 C49 C48 -1.4(10) . . . . ?
C6 N2 C10 C9 0.1(9) . . . . ?
C6 C5 C4 C3 178.8(6) . . . . ?
C6 C7 C8 C9 0.2(10) . . . . ?
C34 C33 C38 P2 171.7(5) . . . . ?
C34 C33 C38 C37 -3.8(9) . . . . ?
C34 C35 C36 C37 -2.4(9) . . . . ?
C33 O1 C28 C27 142.9(5) . . . . ?
C33 O1 C28 C29 -40.3(7) . . . . ?
C33 C34 C35 C36 0.6(9) . . . . ?
C33 C38 C37 C36 1.9(9) . . . . ?
C28 O1 C33 C34 103.0(6) . . . . ?
C28 O1 C33 C38 -79.6(6) . . . . ?
C28 C27 C32 C31 -0.1(8) . . . . ?
C28 C29 C30 C31 1.2(9) . . . . ?
C32 C27 C28 O1 177.0(5) . . . . ?
C32 C27 C28 C29 0.2(9) . . . . ?
C32 C31 C30 C29 -1.0(9) . . . . ?
C38 P2 C45 C46 -175.5(5) . . . . ?
C38 P2 C45 C50 -1.9(6) . . . . ?
C38 P2 C39 C40 63.8(5) . . . . ?
C38 P2 C39 C44 -124.5(6) . . . . ?
C25 C24 C23 C22 0.1(10) . . . . ?
C46 C45 C50 C49 2.5(9) . . . . ?
C46 C47 C48 C49 2.2(10) . . . . ?
C24 C25 C26 C21 -0.8(9) . . . . ?
C15 P1 C27 C28 84.1(5) . . . . ?
C15 P1 C27 C32 -96.3(5) . . . . ?
C15 P1 C21 C22 -25.0(5) . . . . ?
C15 P1 C21 C26 163.8(5) . . . . ?
C15 C16 C17 C18 1.2(10) . . . . ?
C15 C20 C19 C18 0.1(10) . . . . ?
C47 C48 C49 C50 -1.0(10) . . . . ?
C2 C1 C11 C12 39.9(8) . . . . ?
C10 N2 C6 C5 -178.8(5) . . . . ?
C10 N2 C6 C7 1.1(9) . . . . ?
C10 C9 C8 C7 0.9(10) . . . . ?
C21 P1 C27 C28 -168.5(5) . . . . ?
C21 P1 C27 C32 11.1(5) . . . . ?
C21 P1 C15 C16 118.4(5) . . . . ?
C21 P1 C15 C20 -62.3(5) . . . . ?
C21 C22 C23 C24 -1.0(9) . . . . ?
C35 C34 C33 O1 179.9(5) . . . . ?
C35 C34 C33 C38 2.5(9) . . . . ?
C35 C36 C37 C38 1.1(9) . . . . ?
C16 C15 C20 C19 2.4(9) . . . . ?
C22 C21 C26 C25 -0.1(9) . . . . ?
C11 C1 C2 C3 177.4(6) . . . . ?
C4 C5 C6 N2 170.3(6) . . . . ?
C4 C5 C6 C7 -9.6(9) . . . . ?
C20 C15 C16 C17 -3.1(9) . . . . ?
C50 C45 C46 C47 -1.3(9) . . . . ?
C26 C25 C24 C23 0.9(9) . . . . ?
C26 C21 C22 C23 1.0(9) . . . . ?
C39 P2 C45 C46 75.4(5) . . . . ?
C39 P2 C45 C50 -111.0(5) . . . . ?
C39 P2 C38 C33 -151.6(5) . . . . ?
C39 P2 C38 C37 23.6(6) . . . . ?
C39 C40 C41 C42 0.1(10) . . . . ?
C39 C44 C43 C42 0.2(11) . . . . ?
C17 C18 C19 C20 -2.1(10) . . . . ?
C40 C39 C44 C43 -1.1(10) . . . . ?
C40 C41 C42 C43 -1.0(11) . . . . ?
C19 C18 C17 C16 1.4(10) . . . . ?
C41 C42 C43 C44 0.8(12) . . . . ?
C44 C39 C40 C41 0.9(10) . . . . ?
